data_8102606
loop_
_publ_author_name
'Dao-Cheng Xia'
'Wan-Cheng Li'
'Shuang Han'
'Qiu-Ping Han'
'Wen-Chan Zhang'
'Hui-Xuan Ma'

_publ_section_title
;
 Crystal structure of
 dichloro-(1,4-cyclohexanedicarboxylato)bis[1,2-bis(imidazole-1-ylmethyl)benzene]dicadmium(II)
 hydrate, Cd2Cl2(C14H14N4)2(C8H10O4) &#x00B7; H2O
;
_journal_issue 1
_journal_name_full 'Zeitschrift f\"ur Kristallographie - New Crystal Structures'
_journal_page_first 69
_journal_volume 225
_journal_year 2010
_chemical_formula_moiety 'C36 H39 CD2 CL2 N8 O5'
_chemical_formula_sum 'C36 H39 Cd2 Cl2 N8 O5'
_chemical_formula_weight 959.45
_chemical_name_systematic
;
Poly{bis[1,2-bis(imidazole-1-ylmethyl)benzene]
(1,4-cyclohexanedicarboxylato-)bis[chroline-cadmium(II)]} hydrate
;
_space_group_IT_number 15
_symmetry_cell_setting monoclinic
_symmetry_space_group_name_Hall '-C 2yc'
_symmetry_space_group_name_H-M 'C 1 2/c 1'
_atom_sites_solution_hydrogens geom
_atom_sites_solution_primary direct
_atom_sites_solution_secondary difmap
_audit_creation_method SHELXL-97
_cell_angle_alpha 90.00
_cell_angle_beta 113.290(8)
_cell_angle_gamma 90.00
_cell_formula_units_Z 4
_cell_length_a 14.7945(9)
_cell_length_b 15.2763(8)
_cell_length_c 18.0741(12)
_cell_measurement_reflns_used 3821
_cell_measurement_temperature 293(2)
_cell_measurement_theta_max 26.37
_cell_measurement_theta_min 3.01
_cell_volume 3752.0(5)
_computing_cell_refinement CrysAlis
_computing_data_collection 'CrysAlis (Oxford Diffraction, 2006)'
_computing_data_reduction CrysAlis
_computing_structure_refinement 'SHELXL-97 (Sheldrick, 1997)'
_computing_structure_solution 'SHELXS-97 (Sheldrick, 1997)'
_diffrn_ambient_temperature 293(2)
_diffrn_detector_area_resol_mean 10.0
_diffrn_measured_fraction_theta_full 0.993
_diffrn_measured_fraction_theta_max 0.992
_diffrn_measurement_device_type 'Oxford Diffraction Gemini R Ultra'
_diffrn_measurement_method '\w scan'
_diffrn_radiation_monochromator graphite
_diffrn_radiation_source 'fine-focus sealed tube'
_diffrn_radiation_type MoK\a
_diffrn_radiation_wavelength 0.71073
_diffrn_reflns_av_R_equivalents 0.0406
_diffrn_reflns_av_sigmaI/netI 0.0888
_diffrn_reflns_limit_h_max 18
_diffrn_reflns_limit_h_min -13
_diffrn_reflns_limit_k_max 18
_diffrn_reflns_limit_k_min -18
_diffrn_reflns_limit_l_max 16
_diffrn_reflns_limit_l_min -22
_diffrn_reflns_number 8063
_diffrn_reflns_theta_full 25.00
_diffrn_reflns_theta_max 26.37
_diffrn_reflns_theta_min 2.64
_exptl_absorpt_coefficient_mu 1.330
_exptl_absorpt_correction_T_max 0.82
_exptl_absorpt_correction_T_min 0.68
_exptl_absorpt_correction_type multi-scan
_exptl_absorpt_process_details
;
CrysAlis (Oxford Diffraction, 2006)
;
_exptl_crystal_colour colorless
_exptl_crystal_density_diffrn 1.699
_exptl_crystal_density_method 'not measured'
_exptl_crystal_description block
_exptl_crystal_F_000 1924
_exptl_crystal_size_max 0.31
_exptl_crystal_size_mid 0.28
_exptl_crystal_size_min 0.22
_refine_diff_density_max 2.226
_refine_diff_density_min -0.800
_refine_diff_density_rms 0.136
_refine_ls_extinction_method none
_refine_ls_goodness_of_fit_ref 0.877
_refine_ls_hydrogen_treatment constr
_refine_ls_matrix_type full
_refine_ls_number_parameters 201
_refine_ls_number_reflns 3821
_refine_ls_number_restraints 18
_refine_ls_restrained_S_all 0.876
_refine_ls_R_factor_all 0.1097
_refine_ls_R_factor_gt 0.0598
_refine_ls_shift/su_max 0.001
_refine_ls_shift/su_mean 0.000
_refine_ls_structure_factor_coef Fsqd
_refine_ls_weighting_details 'calc w=1/[\s^2^(Fo^2^)+(0.0969P)^2^+0.0000P] where P=(Fo^2^+2Fc^2^)/3'
_refine_ls_weighting_scheme calc
_refine_ls_wR_factor_gt 0.1465
_refine_ls_wR_factor_ref 0.1605
_reflns_number_gt 2033
_reflns_number_total 3821
_reflns_threshold_expression >2\s(I)
_cod_data_source_file 1267-2836.cff
_cod_data_source_block I
_cod_depositor_comments
;
The following automatic conversions were performed:
'_symmetry_cell_setting' value 'Monoclinic' changed to 'monoclinic'
according to '/home/saulius/struct/CIF-dictionaries/cif_core.dic'
dictionary named 'cif_core.dic' version 2.4.1 from 2010-06-29.

Automatic conversion script
Id: cif_fix_enum 1555 2011-01-17 13:19:09Z saulius 
;
_cod_original_cell_volume 3752.0(4)
_cod_original_sg_symbol_H-M 'C 2/c'
_cod_database_code 8102606

loop_
_symmetry_equiv_pos_as_xyz
'x, y, z'
'-x, y, -z+1/2'
'x+1/2, y+1/2, z'
'-x+1/2, y+1/2, -z+1/2'
'-x, -y, -z'
'x, -y, z-1/2'
'-x+1/2, -y+1/2, -z'
'x+1/2, -y+1/2, z-1/2'

loop_
_atom_site_label
_atom_site_type_symbol
_atom_site_fract_x
_atom_site_fract_y
_atom_site_fract_z
_atom_site_U_iso_or_equiv
_atom_site_adp_type
_atom_site_occupancy
_atom_site_symmetry_multiplicity
_atom_site_Wyckoff_symbol
_atom_site_calc_flag
_atom_site_refinement_flags
_atom_site_disorder_assembly
_atom_site_disorder_group
C1 C 0.6099(6) 0.3567(6) -0.0989(5) 0.060(2) Uani 1 8 f d . . .
H1 H 0.6024 0.4004 -0.1367 0.072 Uiso 1 8 f calc R . .
C2 C 0.5990(6) 0.2714(6) -0.1146(5) 0.061(2) Uani 1 8 f d . . .
H2 H 0.5837 0.2453 -0.1646 0.074 Uiso 1 8 f calc R . .
C3 C 0.6362(5) 0.2923(5) 0.0132(5) 0.0488(19) Uani 1 8 f d . . .
H3 H 0.6508 0.2812 0.0673 0.059 Uiso 1 8 f calc R . .
C4 C 0.6074(7) 0.1364(6) -0.0307(6) 0.068(2) Uani 1 8 f d . . .
H4A H 0.6730 0.1127 -0.0026 0.082 Uiso 1 8 f calc R . .
H4B H 0.5780 0.1072 -0.0824 0.082 Uiso 1 8 f calc R . .
C5 C 0.5467(6) 0.1179(4) 0.0177(5) 0.0476(19) Uani 1 8 f d . . .
C6 C 0.5948(6) 0.0999(5) 0.0977(6) 0.062(2) Uani 1 8 f d . . .
H6 H 0.6632 0.0975 0.1202 0.074 Uiso 1 8 f calc R . .
C7 C 0.5447(11) 0.0857(6) 0.1448(7) 0.090(3) Uani 1 8 f d . . .
H7 H 0.5795 0.0741 0.1993 0.108 Uiso 1 8 f calc R . .
C8 C 0.4441(10) 0.0877(6) 0.1149(7) 0.083(3) Uani 1 8 f d . . .
H8 H 0.4106 0.0782 0.1481 0.099 Uiso 1 8 f calc R . .
C9 C 0.3937(7) 0.1044(5) 0.0331(7) 0.068(3) Uani 1 8 f d . . .
H9 H 0.3253 0.1058 0.0109 0.082 Uiso 1 8 f calc R . .
C10 C 0.4449(5) 0.1189(4) -0.0150(5) 0.047(2) Uani 1 8 f d . . .
C11 C 0.3854(7) 0.1369(5) -0.1041(5) 0.071(3) Uani 1 8 f d . . .
H11A H 0.4208 0.1137 -0.1350 0.085 Uiso 1 8 f calc R . .
H11B H 0.3231 0.1061 -0.1210 0.085 Uiso 1 8 f calc R . .
C12 C 0.3286(6) 0.2643(5) -0.1987(4) 0.057(2) Uani 1 8 f d . . .
H12 H 0.3108 0.2336 -0.2469 0.069 Uiso 1 8 f calc R . .
C13 C 0.3796(5) 0.2962(4) -0.0737(4) 0.051(2) Uani 1 8 f d . . .
H13 H 0.4046 0.2905 -0.0179 0.062 Uiso 1 8 f calc R . .
C14 C 0.3225(6) 0.3491(5) -0.1909(4) 0.057(2) Uani 1 8 f d . . .
H14 H 0.2997 0.3889 -0.2333 0.068 Uiso 1 8 f calc R . .
C15 C 0.5604(6) 0.5842(6) -0.0951(5) 0.054(2) Uani 1 8 f d . . .
C16 C 0.5287(11) 0.6555(10) -0.1632(9) 0.125(4) Uani 1 8 f d U . .
H16 H 0.5160 0.7086 -0.1384 0.150 Uiso 1 8 f calc R . .
C17 C 0.4214(12) 0.6275(11) -0.2338(10) 0.150(6) Uani 1 8 f d U . .
H17A H 0.4234 0.5671 -0.2495 0.180 Uiso 1 8 f calc R . .
H17B H 0.3700 0.6332 -0.2135 0.180 Uiso 1 8 f calc R . .
C18 C 0.5986(15) 0.6823(13) -0.1998(11) 0.184(7) Uani 1 8 f d U . .
H18A H 0.5883 0.7431 -0.2165 0.221 Uiso 1 8 f calc R . .
H18B H 0.6661 0.6751 -0.1615 0.221 Uiso 1 8 f calc R . .
N1 N 0.6343(4) 0.3707(4) -0.0163(4) 0.0479(15) Uani 1 8 f d . . .
N2 N 0.6147(5) 0.2292(4) -0.0436(4) 0.0519(16) Uani 1 8 f d . . .
N3 N 0.3665(4) 0.2290(4) -0.1223(4) 0.0488(16) Uani 1 8 f d . . .
N4 N 0.3549(4) 0.3709(4) -0.1100(3) 0.0482(16) Uani 1 8 f d . . .
O1 O 0.6502(4) 0.5713(4) -0.0584(3) 0.0605(15) Uani 1 8 f d . . .
O2 O 0.4988(4) 0.5551(4) -0.0710(4) 0.0624(15) Uani 1 8 f d . . .
O1W O 1.0000 0.3824(7) 0.2500 0.095(3) Uani 1 4 e d S . .
Cd1 Cd 0.63900(3) 0.49548(3) 0.05319(3) 0.0389(2) Uani 1 8 f d . . .
Cl1 Cl 0.78274(14) 0.44050(13) 0.17583(11) 0.0548(5) Uani 1 8 f d . . .

loop_
_atom_site_aniso_label
_atom_site_aniso_U_11
_atom_site_aniso_U_22
_atom_site_aniso_U_33
_atom_site_aniso_U_23
_atom_site_aniso_U_13
_atom_site_aniso_U_12
C1 0.062(5) 0.070(6) 0.047(5) 0.004(4) 0.020(4) -0.003(4)
C2 0.072(6) 0.068(6) 0.045(5) -0.020(4) 0.025(4) -0.014(5)
C3 0.053(5) 0.053(5) 0.045(5) -0.009(4) 0.024(4) -0.010(4)
C4 0.065(6) 0.061(5) 0.082(7) -0.005(5) 0.032(5) 0.001(5)
C5 0.047(5) 0.035(4) 0.063(5) 0.000(4) 0.023(4) 0.002(3)
C6 0.049(5) 0.051(5) 0.066(6) 0.009(4) 0.003(5) 0.011(4)
C7 0.129(11) 0.071(7) 0.064(7) 0.014(5) 0.032(7) 0.000(7)
C8 0.114(10) 0.063(6) 0.096(9) 0.012(6) 0.069(8) -0.017(6)
C9 0.045(5) 0.058(5) 0.110(9) -0.005(5) 0.040(6) -0.006(4)
C10 0.039(5) 0.035(4) 0.054(5) -0.003(3) 0.006(4) -0.003(3)
C11 0.076(6) 0.049(5) 0.061(6) -0.006(4) 0.000(5) 0.002(4)
C12 0.066(5) 0.062(5) 0.030(4) -0.008(4) 0.003(4) 0.006(4)
C13 0.060(5) 0.036(4) 0.033(4) -0.004(3) -0.009(3) 0.006(3)
C14 0.066(5) 0.057(5) 0.033(4) 0.008(4) 0.004(4) 0.006(4)
C15 0.047(5) 0.073(5) 0.038(4) -0.006(4) 0.012(4) -0.010(4)
C16 0.125(5) 0.126(5) 0.125(5) 0.0008(10) 0.050(2) -0.0005(10)
C17 0.149(6) 0.150(6) 0.150(6) 0.0019(10) 0.060(2) -0.0004(10)
C18 0.184(7) 0.184(7) 0.184(7) 0.0001(10) 0.073(3) -0.0003(10)
N1 0.046(4) 0.052(4) 0.043(4) -0.007(3) 0.015(3) -0.006(3)
N2 0.055(4) 0.047(4) 0.060(4) -0.015(3) 0.030(3) -0.016(3)
N3 0.041(3) 0.048(4) 0.042(4) -0.007(3) 0.000(3) -0.001(3)
N4 0.049(4) 0.046(4) 0.035(3) -0.005(3) 0.001(3) 0.000(3)
O1 0.042(3) 0.082(4) 0.047(3) 0.008(3) 0.006(3) -0.008(3)
O2 0.052(3) 0.075(4) 0.068(4) -0.001(3) 0.032(3) -0.013(3)
O1W 0.071(6) 0.100(7) 0.093(7) 0.000 0.009(6) 0.000
Cd1 0.0317(3) 0.0443(3) 0.0352(3) -0.0006(3) 0.0072(2) -0.0019(2)
Cl1 0.0424(10) 0.0614(12) 0.0464(11) 0.0126(9) 0.0025(8) 0.0040(9)

loop_
_atom_type_symbol
_atom_type_description
_atom_type_scat_dispersion_real
_atom_type_scat_dispersion_imag
_atom_type_scat_source
C C 0.0033 0.0016 'International Tables Vol C Tables 4.2.6.8 and 6.1.1.4'
H H 0.0000 0.0000 'International Tables Vol C Tables 4.2.6.8 and 6.1.1.4'
N N 0.0061 0.0033 'International Tables Vol C Tables 4.2.6.8 and 6.1.1.4'
O O 0.0106 0.0060 'International Tables Vol C Tables 4.2.6.8 and 6.1.1.4'
Cd Cd -0.8075 1.2024 'International Tables Vol C Tables 4.2.6.8 and 6.1.1.4'
Cl Cl 0.1484 0.1585 'International Tables Vol C Tables 4.2.6.8 and 6.1.1.4'

loop_
_geom_angle_atom_site_label_1
_geom_angle_atom_site_label_2
_geom_angle_atom_site_label_3
_geom_angle
_geom_angle_site_symmetry_1
_geom_angle_site_symmetry_3
_geom_angle_publ_flag
C2 C1 N1 109.6(8) . . ?
C2 C1 H1 125.2 . . ?
N1 C1 H1 125.2 . . ?
C1 C2 N2 107.4(7) . . ?
C1 C2 H2 126.3 . . ?
N2 C2 H2 126.3 . . ?
N1 C3 N2 112.5(7) . . ?
N1 C3 H3 123.7 . . ?
N2 C3 H3 123.7 . . ?
N2 C4 C5 112.2(7) . . ?
N2 C4 H4A 109.2 . . ?
C5 C4 H4A 109.2 . . ?
N2 C4 H4B 109.2 . . ?
C5 C4 H4B 109.2 . . ?
H4A C4 H4B 107.9 . . ?
C6 C5 C10 118.6(8) . . ?
C6 C5 C4 118.2(8) . . ?
C10 C5 C4 123.2(8) . . ?
C7 C6 C5 121.0(9) . . ?
C7 C6 H6 119.5 . . ?
C5 C6 H6 119.5 . . ?
C6 C7 C8 122.0(10) . . ?
C6 C7 H7 119.0 . . ?
C8 C7 H7 119.0 . . ?
C7 C8 C9 117.9(10) . . ?
C7 C8 H8 121.1 . . ?
C9 C8 H8 121.1 . . ?
C10 C9 C8 120.2(9) . . ?
C10 C9 H9 119.9 . . ?
C8 C9 H9 119.9 . . ?
C9 C10 C5 120.3(8) . . ?
C9 C10 C11 117.7(8) . . ?
C5 C10 C11 122.0(8) . . ?
N3 C11 C10 113.2(6) . . ?
N3 C11 H11A 108.9 . . ?
C10 C11 H11A 108.9 . . ?
N3 C11 H11B 108.9 . . ?
C10 C11 H11B 108.9 . . ?
H11A C11 H11B 107.7 . . ?
C14 C12 N3 107.2(7) . . ?
C14 C12 H12 126.4 . . ?
N3 C12 H12 126.4 . . ?
N4 C13 N3 114.3(7) . . ?
N4 C13 H13 122.8 . . ?
N3 C13 H13 122.8 . . ?
C12 C14 N4 110.0(7) . . ?
C12 C14 H14 125.0 . . ?
N4 C14 H14 125.0 . . ?
O2 C15 O1 122.4(8) . . ?
O2 C15 C16 119.5(9) . . ?
O1 C15 C16 116.9(9) . . ?
C18 C16 C15 119.7(13) . . ?
C18 C16 C17 110.6(13) . . ?
C15 C16 C17 108.9(11) . . ?
C18 C16 H16 105.5 . . ?
C15 C16 H16 105.5 . . ?
C17 C16 H16 105.5 . . ?
C18 C17 C16 108.8(14) 2_654 . ?
C18 C17 H17A 109.9 2_654 . ?
C16 C17 H17A 109.9 . . ?
C18 C17 H17B 109.9 2_654 . ?
C16 C17 H17B 109.9 . . ?
H17A C17 H17B 108.3 . . ?
C17 C18 C16 105.6(16) 2_654 . ?
C17 C18 H18A 110.6 2_654 . ?
C16 C18 H18A 110.6 . . ?
C17 C18 H18B 110.6 2_654 . ?
C16 C18 H18B 110.6 . . ?
H18A C18 H18B 108.8 . . ?
C3 N1 C1 104.4(7) . . ?
C3 N1 Cd1 123.6(5) . . ?
C1 N1 Cd1 130.9(5) . . ?
C3 N2 C2 106.1(6) . . ?
C3 N2 C4 125.8(7) . . ?
C2 N2 C4 128.1(7) . . ?
C13 N3 C12 105.0(6) . . ?
C13 N3 C11 130.1(7) . . ?
C12 N3 C11 125.0(6) . . ?
C13 N4 C14 103.5(6) . . ?
C13 N4 Cd1 127.6(5) . 5_665 ?
C14 N4 Cd1 128.9(5) . 5_665 ?
C15 O1 Cd1 96.3(5) . . ?
C15 O2 Cd1 168.2(5) . 5_665 ?
C15 O2 Cd1 89.0(5) . . ?
Cd1 O2 Cd1 102.3(2) 5_665 . ?
N1 Cd1 N4 173.1(2) . 5_665 ?
N1 Cd1 O2 87.7(2) . 5_665 ?
N4 Cd1 O2 96.7(2) 5_665 5_665 ?
N1 Cd1 O1 86.4(2) . . ?
N4 Cd1 O1 86.7(2) 5_665 . ?
O2 Cd1 O1 129.62(19) 5_665 . ?
N1 Cd1 Cl1 92.14(16) . . ?
N4 Cd1 Cl1 91.88(15) 5_665 . ?
O2 Cd1 Cl1 104.35(15) 5_665 . ?
O1 Cd1 Cl1 125.83(13) . . ?
N1 Cd1 O2 88.6(2) . . ?
N4 Cd1 O2 87.1(2) 5_665 . ?
O2 Cd1 O2 77.7(2) 5_665 . ?
O1 Cd1 O2 52.17(17) . . ?
Cl1 Cd1 O2 177.81(14) . . ?

loop_
_geom_bond_atom_site_label_1
_geom_bond_atom_site_label_2
_geom_bond_distance
_geom_bond_site_symmetry_2
_geom_bond_publ_flag
C1 C2 1.329(11) . ?
C1 N1 1.406(10) . ?
C1 H1 0.9300 . ?
C2 N2 1.372(10) . ?
C2 H2 0.9300 . ?
C3 N1 1.308(9) . ?
C3 N2 1.352(9) . ?
C3 H3 0.9300 . ?
C4 N2 1.447(10) . ?
C4 C5 1.506(12) . ?
C4 H4A 0.9700 . ?
C4 H4B 0.9700 . ?
C5 C6 1.365(11) . ?
C5 C10 1.384(10) . ?
C6 C7 1.350(14) . ?
C6 H6 0.9300 . ?
C7 C8 1.367(14) . ?
C7 H7 0.9300 . ?
C8 C9 1.390(14) . ?
C8 H8 0.9300 . ?
C9 C10 1.379(12) . ?
C9 H9 0.9300 . ?
C10 C11 1.523(11) . ?
C11 N3 1.447(10) . ?
C11 H11A 0.9700 . ?
C11 H11B 0.9700 . ?
C12 C14 1.311(11) . ?
C12 N3 1.379(9) . ?
C12 H12 0.9300 . ?
C13 N4 1.295(9) . ?
C13 N3 1.315(9) . ?
C13 H13 0.9300 . ?
C14 N4 1.386(9) . ?
C14 H14 0.9300 . ?
C15 O2 1.237(9) . ?
C15 O1 1.245(9) . ?
C15 C16 1.569(16) . ?
C16 C18 1.49(2) . ?
C16 C17 1.652(18) . ?
C16 H16 0.9800 . ?
C17 C18 1.396(19) 2_654 ?
C17 H17A 0.9700 . ?
C17 H17B 0.9700 . ?
C18 C17 1.396(19) 2_654 ?
C18 H18A 0.9700 . ?
C18 H18B 0.9700 . ?
N1 Cd1 2.268(6) . ?
N4 Cd1 2.271(6) 5_665 ?
O1 Cd1 2.388(5) . ?
O2 Cd1 2.318(6) 5_665 ?
O2 Cd1 2.548(6) . ?
Cd1 N4 2.271(6) 5_665 ?
Cd1 O2 2.318(6) 5_665 ?
Cd1 Cl1 2.5325(18) . ?
